data_2233107
loop_
_publ_author_name
'Suchetan, P. A.'
'Foro, Sabine'
'Gowda, B. Thimme'

_publ_section_title
;
 <i>N</i>-(3-Chlorobenzoyl)-3-nitrobenzenesulfonamide
;
_journal_coeditor_code BT5758
_journal_issue 1
_journal_name_full 'Acta Crystallographica Section E'
_journal_page_first o244
_journal_paper_doi 10.1107/S1600536811054857
_journal_volume 68
_journal_year 2012
_chemical_formula_iupac 'C13 H9 Cl N2 O5 S'
_chemical_formula_moiety 'C13 H9 Cl N2 O5 S'
_chemical_formula_sum 'C13 H9 Cl N2 O5 S'
_chemical_formula_weight 340.73
_chemical_name_systematic
;
<i>N</i>-(3-Chlorobenzoyl)-3-nitrobenzenesulfonamide
;
_space_group_IT_number 14
_symmetry_cell_setting monoclinic
_symmetry_space_group_name_Hall '-P 2ybc'
_symmetry_space_group_name_H-M 'P 1 21/c 1'
_atom_sites_solution_hydrogens geom
_atom_sites_solution_primary direct
_atom_sites_solution_secondary difmap
_audit_creation_method SHELXL-97
_cell_angle_alpha 90.00
_cell_angle_beta 90.430(10)
_cell_angle_gamma 90.00
_cell_formula_units_Z 4
_cell_length_a 11.891(2)
_cell_length_b 5.0577(6)
_cell_length_c 23.488(3)
_cell_measurement_reflns_used 1638
_cell_measurement_temperature 293(2)
_cell_measurement_theta_max 27.88
_cell_measurement_theta_min 2.42
_cell_volume 1412.6(3)
_computing_cell_refinement
;
CrysAlis CCD (Oxford Diffraction, 2009)
;
_computing_data_collection
;
CrysAlis CCD (Oxford Diffraction, 2009)
;
_computing_data_reduction
;
CrysAlis RED (Oxford Diffraction, 2009)
;
_computing_molecular_graphics 'PLATON (Spek, 2009)'
_computing_publication_material 'SHELXL97 (Sheldrick, 2008)'
_computing_structure_refinement 'SHELXL97 (Sheldrick, 2008)'
_computing_structure_solution 'SHELXS97 (Sheldrick, 2008)'
_diffrn_ambient_temperature 293(2)
_diffrn_measured_fraction_theta_full 0.982
_diffrn_measured_fraction_theta_max 0.982
_diffrn_measurement_device_type
;
Oxford Diffraction Xcalibur diffractometer
with a Sapphire CCD detector
;
_diffrn_measurement_method
;
Rotation method data acquisition using \w
;
_diffrn_radiation_monochromator graphite
_diffrn_radiation_source 'fine-focus sealed tube'
_diffrn_radiation_type MoK\a
_diffrn_radiation_wavelength 0.71073
_diffrn_reflns_av_R_equivalents 0.0166
_diffrn_reflns_av_sigmaI/netI 0.0268
_diffrn_reflns_limit_h_max 14
_diffrn_reflns_limit_h_min -14
_diffrn_reflns_limit_k_max 6
_diffrn_reflns_limit_k_min -3
_diffrn_reflns_limit_l_max 29
_diffrn_reflns_limit_l_min -14
_diffrn_reflns_number 4873
_diffrn_reflns_theta_full 26.37
_diffrn_reflns_theta_max 26.37
_diffrn_reflns_theta_min 2.43
_diffrn_standards_decay_% 0
_diffrn_standards_number 0
_exptl_absorpt_coefficient_mu 0.444
_exptl_absorpt_correction_T_max 0.9570
_exptl_absorpt_correction_T_min 0.8219
_exptl_absorpt_correction_type multi-scan
_exptl_absorpt_process_details
;
(CrysAlis RED; Oxford Diffraction, 2009)
;
_exptl_crystal_colour colourless
_exptl_crystal_density_diffrn 1.602
_exptl_crystal_density_method 'not measured'
_exptl_crystal_description rod
_exptl_crystal_F_000 696
_exptl_crystal_size_max 0.46
_exptl_crystal_size_mid 0.20
_exptl_crystal_size_min 0.10
_refine_diff_density_max 0.352
_refine_diff_density_min -0.351
_refine_ls_extinction_method none
_refine_ls_goodness_of_fit_ref 1.196
_refine_ls_hydrogen_treatment mixed
_refine_ls_matrix_type full
_refine_ls_number_parameters 202
_refine_ls_number_reflns 2840
_refine_ls_number_restraints 1
_refine_ls_restrained_S_all 1.197
_refine_ls_R_factor_all 0.0824
_refine_ls_R_factor_gt 0.0580
_refine_ls_shift/su_max 0.005
_refine_ls_shift/su_mean 0.000
_refine_ls_structure_factor_coef Fsqd
_refine_ls_weighting_details 'calc w=1/[\s^2^(Fo^2^)+(0.0074P)^2^+2.6391P] where P=(Fo^2^+2Fc^2^)/3'
_refine_ls_weighting_scheme calc
_refine_ls_wR_factor_gt 0.0947
_refine_ls_wR_factor_ref 0.1048
_reflns_number_gt 2204
_reflns_number_total 2840
_reflns_threshold_expression >2\s(I)
_cod_data_source_file bt5758.cif
_cod_data_source_block I
_cod_original_sg_symbol_H-M 'P 21/c'
_cod_database_code 2233107
_cod_database_fobs_code 2233107

loop_
_symmetry_equiv_pos_as_xyz
'x, y, z'
'-x, y+1/2, -z+1/2'
'-x, -y, -z'
'x, -y-1/2, z-1/2'

loop_
_atom_site_type_symbol
_atom_site_label
_atom_site_fract_x
_atom_site_fract_y
_atom_site_fract_z
_atom_site_U_iso_or_equiv
_atom_site_adp_type
_atom_site_calc_flag
_atom_site_refinement_flags
_atom_site_occupancy
_atom_site_symmetry_multiplicity
Cl Cl1 -0.01505(9) 0.2312(2) 0.06480(5) 0.0673(3) Uani d . 1 1
S S1 0.16424(7) 1.19021(16) 0.25405(3) 0.0329(2) Uani d . 1 1
O O1 0.1952(2) 1.4485(5) 0.23632(10) 0.0459(6) Uani d . 1 1
O O2 0.06284(18) 1.1510(5) 0.28538(9) 0.0426(6) Uani d . 1 1
O O3 0.3210(2) 1.0853(6) 0.16263(11) 0.0549(7) Uani d . 1 1
O O4 0.2384(3) 0.4415(6) 0.40468(13) 0.0754(9) Uani d . 1 1
O O5 0.4054(3) 0.4980(8) 0.43876(14) 0.0927(12) Uani d . 1 1
N N1 0.1495(2) 0.9973(5) 0.19807(11) 0.0326(6) Uani d D 1 1
H H1N 0.099(2) 0.888(6) 0.2022(14) 0.039 Uiso d D 1 1
N N2 0.3285(3) 0.5553(7) 0.40604(14) 0.0596(10) Uani d . 1 1
C C1 0.2775(3) 1.0595(6) 0.29449(13) 0.0329(7) Uani d . 1 1
C C2 0.2570(3) 0.8591(7) 0.33282(14) 0.0369(8) Uani d . 1 1
H H2 0.1858 0.7855 0.3366 0.044 Uiso calc R 1 1
C C3 0.3472(3) 0.7720(7) 0.36558(14) 0.0427(9) Uani d . 1 1
C C4 0.4536(3) 0.8782(9) 0.36104(16) 0.0529(10) Uani d . 1 1
H H4 0.5124 0.8157 0.3836 0.063 Uiso calc R 1 1
C C5 0.4710(3) 1.0782(9) 0.32241(17) 0.0540(10) Uani d . 1 1
H H5 0.5423 1.1519 0.3189 0.065 Uiso calc R 1 1
C C6 0.3836(3) 1.1707(8) 0.28888(15) 0.0436(8) Uani d . 1 1
H H6 0.3957 1.3060 0.2628 0.052 Uiso calc R 1 1
C C7 0.2344(3) 0.9602(7) 0.15852(14) 0.0373(8) Uani d . 1 1
C C8 0.2142(3) 0.7600(7) 0.11301(13) 0.0374(8) Uani d . 1 1
C C9 0.1165(3) 0.6101(7) 0.10919(14) 0.0399(8) Uani d . 1 1
H H9 0.0580 0.6387 0.1345 0.048 Uiso calc R 1 1
C C10 0.1067(3) 0.4200(8) 0.06786(14) 0.0451(9) Uani d . 1 1
C C11 0.1915(4) 0.3747(9) 0.02952(15) 0.0571(11) Uani d . 1 1
H H11 0.1840 0.2445 0.0018 0.069 Uiso calc R 1 1
C C12 0.2877(4) 0.5261(9) 0.03305(16) 0.0607(12) Uani d . 1 1
H H12 0.3454 0.4976 0.0072 0.073 Uiso calc R 1 1
C C13 0.3000(3) 0.7185(8) 0.07404(14) 0.0473(9) Uani d . 1 1
H H13 0.3651 0.8202 0.0757 0.057 Uiso calc R 1 1

loop_
_atom_site_aniso_label
_atom_site_aniso_U_11
_atom_site_aniso_U_22
_atom_site_aniso_U_33
_atom_site_aniso_U_12
_atom_site_aniso_U_13
_atom_site_aniso_U_23
Cl1 0.0696(7) 0.0659(7) 0.0663(7) -0.0096(6) -0.0136(5) -0.0209(6)
S1 0.0345(4) 0.0284(4) 0.0357(4) 0.0021(4) 0.0005(3) -0.0003(4)
O1 0.0571(16) 0.0278(13) 0.0526(15) -0.0010(11) -0.0058(12) 0.0028(11)
O2 0.0355(12) 0.0516(15) 0.0408(13) 0.0068(11) 0.0062(10) -0.0020(12)
O3 0.0418(14) 0.0674(18) 0.0557(16) -0.0170(14) 0.0096(12) -0.0107(15)
O4 0.093(2) 0.062(2) 0.072(2) 0.0072(19) 0.0132(19) 0.0273(18)
O5 0.104(3) 0.108(3) 0.066(2) 0.040(2) -0.0120(19) 0.031(2)
N1 0.0338(15) 0.0324(15) 0.0318(14) -0.0039(12) 0.0040(12) -0.0014(12)
N2 0.081(3) 0.058(2) 0.0409(18) 0.031(2) 0.0058(19) 0.0080(17)
C1 0.0352(17) 0.0316(17) 0.0320(16) 0.0022(14) 0.0005(13) -0.0031(15)
C2 0.0380(18) 0.0339(19) 0.0388(18) 0.0029(15) 0.0026(14) -0.0020(15)
C3 0.054(2) 0.042(2) 0.0327(17) 0.0148(18) 0.0003(15) -0.0013(16)
C4 0.047(2) 0.066(3) 0.045(2) 0.020(2) -0.0072(17) -0.012(2)
C5 0.0344(19) 0.072(3) 0.056(2) -0.002(2) -0.0006(17) -0.010(2)
C6 0.0395(19) 0.045(2) 0.046(2) -0.0034(17) 0.0036(16) -0.0016(18)
C7 0.0375(18) 0.0384(19) 0.0360(18) 0.0004(16) 0.0017(15) 0.0049(15)
C8 0.0418(18) 0.039(2) 0.0313(17) 0.0070(16) 0.0047(14) 0.0034(15)
C9 0.0410(19) 0.047(2) 0.0314(17) 0.0049(17) 0.0038(14) -0.0014(16)
C10 0.057(2) 0.047(2) 0.0319(18) 0.0084(18) -0.0062(16) -0.0074(17)
C11 0.077(3) 0.060(3) 0.035(2) 0.014(2) -0.0030(19) -0.0113(19)
C12 0.065(3) 0.076(3) 0.041(2) 0.015(2) 0.018(2) -0.005(2)
C13 0.049(2) 0.054(2) 0.0388(19) 0.0050(19) 0.0087(16) 0.0026(19)

loop_
_atom_type_symbol
_atom_type_description
_atom_type_scat_dispersion_real
_atom_type_scat_dispersion_imag
_atom_type_scat_source
C C 0.0033 0.0016 'International Tables Vol C Tables 4.2.6.8 and 6.1.1.4'
H H 0.0000 0.0000 'International Tables Vol C Tables 4.2.6.8 and 6.1.1.4'
Cl Cl 0.1484 0.1585 'International Tables Vol C Tables 4.2.6.8 and 6.1.1.4'
N N 0.0061 0.0033 'International Tables Vol C Tables 4.2.6.8 and 6.1.1.4'
O O 0.0106 0.0060 'International Tables Vol C Tables 4.2.6.8 and 6.1.1.4'
S S 0.1246 0.1234 'International Tables Vol C Tables 4.2.6.8 and 6.1.1.4'

loop_
_geom_angle_atom_site_label_1
_geom_angle_atom_site_label_2
_geom_angle_atom_site_label_3
_geom_angle
O1 S1 O2 119.97(15)
O1 S1 N1 109.70(15)
O2 S1 N1 104.11(14)
O1 S1 C1 107.63(15)
O2 S1 C1 108.23(15)
N1 S1 C1 106.45(14)
C7 N1 S1 122.8(2)
C7 N1 H1N 121(2)
S1 N1 H1N 112(2)
O4 N2 O5 123.9(4)
O4 N2 C3 118.2(3)
O5 N2 C3 117.8(4)
C2 C1 C6 121.7(3)
C2 C1 S1 119.2(2)
C6 C1 S1 119.1(3)
C1 C2 C3 117.2(3)
C1 C2 H2 121.4
C3 C2 H2 121.4
C4 C3 C2 122.6(3)
C4 C3 N2 118.9(3)
C2 C3 N2 118.5(3)
C5 C4 C3 118.7(3)
C5 C4 H4 120.7
C3 C4 H4 120.7
C4 C5 C6 120.6(4)
C4 C5 H5 119.7
C6 C5 H5 119.7
C5 C6 C1 119.3(4)
C5 C6 H6 120.4
C1 C6 H6 120.4
O3 C7 N1 119.8(3)
O3 C7 C8 123.0(3)
N1 C7 C8 117.2(3)
C9 C8 C13 119.5(3)
C9 C8 C7 123.1(3)
C13 C8 C7 117.4(3)
C10 C9 C8 119.6(3)
C10 C9 H9 120.2
C8 C9 H9 120.2
C9 C10 C11 121.5(4)
C9 C10 Cl1 118.8(3)
C11 C10 Cl1 119.8(3)
C10 C11 C12 118.7(4)
C10 C11 H11 120.7
C12 C11 H11 120.7
C13 C12 C11 121.2(4)
C13 C12 H12 119.4
C11 C12 H12 119.4
C12 C13 C8 119.5(4)
C12 C13 H13 120.2
C8 C13 H13 120.2

loop_
_geom_bond_atom_site_label_1
_geom_bond_atom_site_label_2
_geom_bond_distance
Cl1 C10 1.736(4)
S1 O1 1.420(2)
S1 O2 1.431(2)
S1 N1 1.645(3)
S1 C1 1.770(3)
O3 C7 1.212(4)
O4 N2 1.217(5)
O5 N2 1.225(4)
N1 C7 1.390(4)
N1 H1N 0.823(18)
N2 C3 1.468(5)
C1 C2 1.378(4)
C1 C6 1.388(4)
C2 C3 1.387(5)
C2 H2 0.9300
C3 C4 1.380(5)
C4 C5 1.376(6)
C4 H4 0.9300
C5 C6 1.381(5)
C5 H5 0.9300
C6 H6 0.9300
C7 C8 1.490(5)
C8 C9 1.390(5)
C8 C13 1.391(4)
C9 C10 1.371(5)
C9 H9 0.9300
C10 C11 1.376(5)
C11 C12 1.379(6)
C11 H11 0.9300
C12 C13 1.376(5)
C12 H12 0.9300
C13 H13 0.9300

loop_
_geom_hbond_atom_site_label_D
_geom_hbond_atom_site_label_H
_geom_hbond_atom_site_label_A
_geom_hbond_site_symmetry_A
_geom_hbond_distance_DH
_geom_hbond_distance_HA
_geom_hbond_distance_DA
_geom_hbond_angle_DHA
N1 H1N O2 2_545 0.823(18) 2.288(19) 3.100(3) 169(3)

loop_
_geom_torsion_atom_site_label_1
_geom_torsion_atom_site_label_2
_geom_torsion_atom_site_label_3
_geom_torsion_atom_site_label_4
_geom_torsion
O1 S1 N1 C7 55.8(3)
O2 S1 N1 C7 -174.6(3)
C1 S1 N1 C7 -60.4(3)
O1 S1 C1 C2 157.3(3)
O2 S1 C1 C2 26.2(3)
N1 S1 C1 C2 -85.2(3)
O1 S1 C1 C6 -19.5(3)
O2 S1 C1 C6 -150.5(3)
N1 S1 C1 C6 98.1(3)
C6 C1 C2 C3 -0.2(5)
S1 C1 C2 C3 -176.9(2)
C1 C2 C3 C4 0.2(5)
C1 C2 C3 N2 -178.9(3)
O4 N2 C3 C4 -171.0(4)
O5 N2 C3 C4 8.2(5)
O4 N2 C3 C2 8.1(5)
O5 N2 C3 C2 -172.7(3)
C2 C3 C4 C5 -0.1(5)
N2 C3 C4 C5 179.0(3)
C3 C4 C5 C6 0.0(6)
C4 C5 C6 C1 0.0(6)
C2 C1 C6 C5 0.1(5)
S1 C1 C6 C5 176.8(3)
S1 N1 C7 O3 -4.7(5)
S1 N1 C7 C8 174.1(2)
O3 C7 C8 C9 177.9(3)
N1 C7 C8 C9 -0.8(5)
O3 C7 C8 C13 0.0(5)
N1 C7 C8 C13 -178.7(3)
C13 C8 C9 C10 1.3(5)
C7 C8 C9 C10 -176.5(3)
C8 C9 C10 C11 -0.5(5)
C8 C9 C10 Cl1 178.8(3)
C9 C10 C11 C12 -0.3(6)
Cl1 C10 C11 C12 -179.6(3)
C10 C11 C12 C13 0.3(6)
C11 C12 C13 C8 0.6(6)
C9 C8 C13 C12 -1.4(5)
C7 C8 C13 C12 176.6(3)
